data_4075406
loop_
_publ_author_name
'Wang, Jianhui'
'Smith, Joanna'
'Zheng, Chong'
'Maguire, John A.'
'Hosmane, Narayan S.'

_publ_section_title
;
 Chemistry of C-Trimethylsilyl-Substituted Heterocarboranes. 32. Synthetic
 and Structural Investigations on Half-Sandwich
 Lanthanacarboranes:&#x00A0; Important Synthons in Metallacarborane
 Chemistry
;
_journal_issue 17
_journal_name_full Organometallics
_journal_page_first 4118
_journal_paper_doi 10.1021/om060268k
_journal_volume 25
_journal_year 2006
_chemical_formula_sum 'C20 H46 B4 Cl O3 Si2 Tb'
_chemical_formula_weight 628.36
_chemical_name_systematic
; 
 ? 
;
_space_group_IT_number 14
_symmetry_cell_setting monoclinic
_symmetry_space_group_name_Hall '-P 2yn'
_symmetry_space_group_name_H-M 'P 1 21/n 1'
_atom_sites_solution_hydrogens geom
_atom_sites_solution_primary direct
_atom_sites_solution_secondary difmap
_audit_creation_method SHELXL-97
_cell_angle_alpha 90.00
_cell_angle_beta 108.972(3)
_cell_angle_gamma 90.00
_cell_formula_units_Z 4
_cell_length_a 15.966(3)
_cell_length_b 11.432(2)
_cell_length_c 17.002(4)
_cell_measurement_reflns_used 671
_cell_measurement_temperature 208(2)
_cell_measurement_theta_max 14
_cell_measurement_theta_min -14
_cell_volume 2934.7(10)
_computing_cell_refinement 'SMART and SAINT (Bruker, 1999)'
_computing_data_collection 'SMART (Bruker, 1999)'
_computing_data_reduction 'SAINT (Bruker, 1999)'
_computing_molecular_graphics 'SHELXTL (Sheldrick, 1997)'
_computing_publication_material 'SHELXTL (Sheldrick, 1997)'
_computing_structure_refinement 'SHELXTL (Sheldrick, 1997)'
_computing_structure_solution 'SIR97 (Altomare et al., 1999)'
_diffrn_ambient_temperature 208(2)
_diffrn_detector_area_resol_mean 0
_diffrn_measured_fraction_theta_full 0.984
_diffrn_measured_fraction_theta_max 0.984
_diffrn_measurement_device_type 'Siemens SMART CCD  PLATFORM'
_diffrn_measurement_method '\w scans'
_diffrn_radiation_monochromator graphite
_diffrn_radiation_source 'fine-focus sealed tube'
_diffrn_radiation_type MoK\a
_diffrn_radiation_wavelength 0.71073
_diffrn_reflns_av_R_equivalents 0.0272
_diffrn_reflns_av_sigmaI/netI 0.0226
_diffrn_reflns_limit_h_max 18
_diffrn_reflns_limit_h_min -18
_diffrn_reflns_limit_k_max 13
_diffrn_reflns_limit_k_min -13
_diffrn_reflns_limit_l_max 20
_diffrn_reflns_limit_l_min -20
_diffrn_reflns_number 18372
_diffrn_reflns_theta_full 25.00
_diffrn_reflns_theta_max 25.00
_diffrn_reflns_theta_min 1.52
_diffrn_standards_decay_% 0
_diffrn_standards_interval_count 0
_diffrn_standards_interval_time 0
_diffrn_standards_number 0
_exptl_absorpt_coefficient_mu 2.601
_exptl_absorpt_correction_T_max 1.000
_exptl_absorpt_correction_T_min 0.517117
_exptl_absorpt_correction_type multi-scan
_exptl_absorpt_process_details 'SADABS (Sheldrick, 2000)'
_exptl_crystal_colour colorless
_exptl_crystal_density_diffrn 1.422
_exptl_crystal_density_method 'not measured'
_exptl_crystal_description rhombic
_exptl_crystal_F_000 1280
_exptl_crystal_size_max 0.40
_exptl_crystal_size_mid 0.38
_exptl_crystal_size_min 0.08
_refine_diff_density_max 0.941
_refine_diff_density_min -1.600
_refine_diff_density_rms 0.113
_refine_ls_extinction_coef 0.00030(10)
_refine_ls_extinction_expression Fc^*^=kFc[1+0.001xFc^2^\l^3^/sin(2\q)]^-1/4^
_refine_ls_extinction_method SHELXL
_refine_ls_goodness_of_fit_ref 1.541
_refine_ls_hydrogen_treatment constr
_refine_ls_matrix_type full
_refine_ls_number_parameters 327
_refine_ls_number_reflns 5088
_refine_ls_number_restraints 0
_refine_ls_restrained_S_all 1.541
_refine_ls_R_factor_all 0.0507
_refine_ls_R_factor_gt 0.0496
_refine_ls_shift/su_max 0.006
_refine_ls_shift/su_mean 0.000
_refine_ls_structure_factor_coef Fsqd
_refine_ls_weighting_details 'calc w=1/[\s^2^(Fo^2^)+(0.0084P)^2^+15.8232P] where P=(Fo^2^+2Fc^2^)/3'
_refine_ls_weighting_scheme calc
_refine_ls_wR_factor_gt 0.1073
_refine_ls_wR_factor_ref 0.1077
_reflns_number_gt 5005
_reflns_number_total 5088
_reflns_threshold_expression >2sigma(I)
_cod_data_source_file om060268ksi20060525_065827.cif
_cod_data_source_block C10_hos226
_cod_original_cell_volume 2934.6(11)
_cod_original_sg_symbol_H-M 'P 21/n'
_cod_database_code 4075406

loop_
_symmetry_equiv_pos_as_xyz
'x, y, z'
'-x+1/2, y+1/2, -z+1/2'
'-x, -y, -z'
'x-1/2, -y-1/2, z-1/2'

loop_
_atom_site_label
_atom_site_type_symbol
_atom_site_fract_x
_atom_site_fract_y
_atom_site_fract_z
_atom_site_U_iso_or_equiv
_atom_site_adp_type
_atom_site_occupancy
_atom_site_symmetry_multiplicity
_atom_site_calc_flag
_atom_site_refinement_flags
Tb Tb 0.41896(2) 0.13936(3) 0.946267(19) 0.02589(12) Uani 1 1 d .
Cl Cl 0.38164(14) 0.33705(16) 1.00125(13) 0.0457(5) Uani 1 1 d .
Si1 Si 0.83118(14) -0.0986(2) 1.01922(14) 0.0426(5) Uani 1 1 d .
Si2 Si 0.62511(14) -0.1336(2) 0.82374(12) 0.0398(5) Uani 1 1 d .
C1 C 0.7148(4) -0.0500(6) 1.0047(4) 0.0301(15) Uani 1 1 d .
C2 C 0.6353(4) -0.0647(6) 0.9274(4) 0.0294(15) Uani 1 1 d .
B3 B 0.5587(5) 0.0183(7) 0.9282(4) 0.0255(15) Uani 1 1 d .
H3 H 0.5113 0.0121 0.8640 0.06(3) Uiso 1 1 calc R
B4 B 0.5946(5) 0.0948(7) 1.0160(5) 0.0288(16) Uani 1 1 d .
H4 H 0.5892 0.1745 1.0513 0.11(4) Uiso 1 1 calc R
B5 B 0.6950(5) 0.0420(7) 1.0636(5) 0.0291(17) Uani 1 1 d .
H5 H 0.7423 0.0755 1.1227 0.033(19) Uiso 1 1 calc R
B6 B 0.6690(5) 0.0770(7) 0.9569(5) 0.0327(17) Uani 1 1 d .
H6 H 0.6969 0.1458 0.9265 0.04(2) Uiso 1 1 calc R
O11 O 0.4791(3) 0.2797(4) 0.8668(3) 0.0346(11) Uani 1 1 d .
C12 C 0.5340(6) 0.3806(7) 0.9053(5) 0.053(2) Uani 1 1 d .
H12A H 0.5848 0.3556 0.9525 0.07(3) Uiso 1 1 calc R
H12B H 0.4994 0.4374 0.9250 0.06(3) Uiso 1 1 calc R
C13 C 0.5645(6) 0.4334(8) 0.8380(5) 0.053(2) Uani 1 1 d .
H13A H 0.6247 0.4648 0.8612 0.06(3) Uiso 1 1 calc R
H13B H 0.5246 0.4963 0.8091 0.07(3) Uiso 1 1 calc R
C14 C 0.5619(6) 0.3318(8) 0.7798(5) 0.050(2) Uani 1 1 d .
H14A H 0.5544 0.3593 0.7234 0.05(2) Uiso 1 1 calc R
H14B H 0.6159 0.2845 0.7997 0.08(3) Uiso 1 1 calc R
C15 C 0.4827(6) 0.2644(7) 0.7828(5) 0.0426(19) Uani 1 1 d .
H15A H 0.4287 0.2948 0.7417 0.10(4) Uiso 1 1 calc R
H15B H 0.4888 0.1815 0.7712 0.033(19) Uiso 1 1 calc R
O21 O 0.3234(3) 0.1288(4) 0.8058(3) 0.0335(11) Uani 1 1 d .
C22 C 0.3122(5) 0.0317(6) 0.7474(4) 0.0336(16) Uani 1 1 d .
H22A H 0.3261 -0.0432 0.7769 0.017(16) Uiso 1 1 calc R
H22B H 0.3504 0.0414 0.7129 0.04(2) Uiso 1 1 calc R
C23 C 0.2154(5) 0.0377(7) 0.6950(5) 0.047(2) Uani 1 1 d .
H23A H 0.2052 0.0027 0.6400 0.05(2) Uiso 1 1 calc R
H23B H 0.1779 -0.0016 0.7225 0.04(2) Uiso 1 1 calc R
C24 C 0.1986(6) 0.1675(7) 0.6886(5) 0.054(2) Uani 1 1 d .
H24A H 0.2180 0.2019 0.6447 0.09(4) Uiso 1 1 calc R
H24B H 0.1356 0.1845 0.6770 0.11(4) Uiso 1 1 calc R
C25 C 0.2524(6) 0.2131(7) 0.7722(5) 0.048(2) Uani 1 1 d .
H25A H 0.2768 0.2903 0.7669 0.07(3) Uiso 1 1 calc R
H25B H 0.2160 0.2199 0.8085 0.05(3) Uiso 1 1 calc R
O31 O 0.8870(9) 0.3671(14) 1.0910(6) 0.152(5) Uani 1 1 d .
C32 C 0.9465(16) 0.336(3) 1.0616(10) 0.175(10) Uani 1 1 d .
H32A H 0.9687 0.2587 1.0830 0.23(11) Uiso 1 1 calc R
H32B H 0.9960 0.3915 1.0793 0.4(3) Uiso 1 1 calc R
C33 C 0.9110(13) 0.333(3) 0.9692(9) 0.143(7) Uani 1 1 d .
H33A H 0.9498 0.3754 0.9449 0.24(12) Uiso 1 1 calc R
H33B H 0.9052 0.2518 0.9490 0.32(18) Uiso 1 1 calc R
C34 C 0.8270(9) 0.3873(19) 0.9488(9) 0.110(5) Uani 1 1 d .
H34A H 0.7830 0.3447 0.9042 0.21(10) Uiso 1 1 calc R
H34B H 0.8300 0.4681 0.9307 0.18(9) Uiso 1 1 calc R
C35 C 0.8037(14) 0.385(3) 1.0254(9) 0.150(8) Uani 1 1 d .
H35A H 0.7761 0.4584 1.0331 0.4(2) Uiso 1 1 calc R
H35B H 0.7626 0.3203 1.0240 0.6(4) Uiso 1 1 calc R
C101 C 0.8464(6) -0.2591(9) 1.0315(7) 0.062(3) Uani 1 1 d .
H10A H 0.8079 -0.2979 0.9822 0.10(4) Uiso 1 1 calc R
H10B H 0.8316 -0.2845 1.0798 0.10(4) Uiso 1 1 calc R
H10C H 0.9075 -0.2787 1.0388 0.13(5) Uiso 1 1 calc R
C102 C 0.8701(6) -0.0443(10) 0.9330(6) 0.062(3) Uani 1 1 d .
H10D H 0.8629 0.0399 0.9282 0.05(3) Uiso 1 1 calc R
H10E H 0.8354 -0.0808 0.8811 0.11(4) Uiso 1 1 calc R
H10F H 0.9321 -0.0640 0.9450 0.13(5) Uiso 1 1 calc R
C103 C 0.9069(5) -0.0312(10) 1.1168(6) 0.058(2) Uani 1 1 d .
H10G H 0.9019 0.0533 1.1128 0.06(3) Uiso 1 1 calc R
H10H H 0.9675 -0.0541 1.1243 0.05(2) Uiso 1 1 calc R
H10I H 0.8905 -0.0579 1.1640 0.08(3) Uiso 1 1 calc R
C201 C 0.7003(6) -0.2583(9) 0.8219(6) 0.058(2) Uani 1 1 d .
H20A H 0.6940 -0.3193 0.8592 0.09(4) Uiso 1 1 calc R
H20B H 0.7612 -0.2311 0.8397 0.09(4) Uiso 1 1 calc R
H20C H 0.6848 -0.2891 0.7658 0.09(4) Uiso 1 1 calc R
C202 C 0.5106(6) -0.1958(10) 0.7814(6) 0.063(3) Uani 1 1 d .
H20D H 0.5030 -0.2564 0.8185 0.13(6) Uiso 1 1 calc R
H20E H 0.5019 -0.2290 0.7268 0.05(2) Uiso 1 1 calc R
H20F H 0.4674 -0.1343 0.7770 0.11(5) Uiso 1 1 calc R
C203 C 0.6392(9) -0.0160(10) 0.7523(6) 0.072(3) Uani 1 1 d .
H20G H 0.6980 0.0174 0.7747 0.10(4) Uiso 1 1 calc R
H20H H 0.5952 0.0446 0.7473 0.10(4) Uiso 1 1 calc R
H20I H 0.6316 -0.0493 0.6979 0.14(5) Uiso 1 1 calc R

loop_
_atom_site_aniso_label
_atom_site_aniso_U_11
_atom_site_aniso_U_22
_atom_site_aniso_U_33
_atom_site_aniso_U_23
_atom_site_aniso_U_13
_atom_site_aniso_U_12
Tb 0.02533(18) 0.02573(18) 0.02424(18) -0.00182(13) 0.00480(12) -0.00178(14)
Cl 0.0616(13) 0.0282(9) 0.0537(11) -0.0057(8) 0.0273(10) 0.0019(8)
Si1 0.0249(10) 0.0589(14) 0.0431(12) -0.0069(10) 0.0096(9) -0.0002(10)
Si2 0.0419(12) 0.0477(12) 0.0296(10) -0.0094(9) 0.0115(9) 0.0029(10)
C1 0.023(3) 0.037(4) 0.030(3) -0.001(3) 0.008(3) 0.000(3)
C2 0.026(3) 0.032(4) 0.028(3) -0.001(3) 0.007(3) -0.003(3)
B3 0.026(4) 0.031(4) 0.020(3) 0.003(3) 0.007(3) -0.002(3)
B4 0.032(4) 0.026(4) 0.025(4) -0.004(3) 0.005(3) 0.000(3)
B5 0.024(4) 0.033(4) 0.028(4) 0.001(3) 0.006(3) -0.005(3)
B6 0.036(4) 0.032(4) 0.030(4) 0.000(3) 0.010(3) -0.007(4)
O11 0.042(3) 0.033(3) 0.030(2) -0.003(2) 0.012(2) -0.012(2)
C12 0.068(6) 0.042(5) 0.046(5) -0.009(4) 0.017(4) -0.027(4)
C13 0.058(6) 0.044(5) 0.056(5) 0.003(4) 0.015(4) -0.017(4)
C14 0.055(5) 0.054(5) 0.043(5) 0.007(4) 0.016(4) -0.003(4)
C15 0.054(5) 0.043(5) 0.033(4) 0.001(3) 0.016(4) -0.010(4)
O21 0.036(3) 0.031(2) 0.025(2) -0.001(2) -0.003(2) 0.005(2)
C22 0.034(4) 0.034(4) 0.027(3) -0.005(3) 0.002(3) 0.002(3)
C23 0.038(4) 0.052(5) 0.039(4) -0.005(4) -0.005(4) -0.005(4)
C24 0.050(5) 0.046(5) 0.049(5) 0.002(4) -0.007(4) 0.010(4)
C25 0.047(5) 0.040(5) 0.049(5) -0.002(4) 0.004(4) 0.014(4)
O31 0.151(11) 0.248(15) 0.058(6) -0.013(8) 0.034(7) 0.038(11)
C32 0.142(17) 0.30(3) 0.075(10) 0.054(15) 0.029(11) 0.10(2)
C33 0.134(15) 0.23(2) 0.083(10) 0.014(13) 0.053(10) 0.059(15)
C34 0.072(9) 0.189(18) 0.078(9) 0.028(10) 0.034(7) 0.024(10)
C35 0.128(14) 0.26(3) 0.073(10) 0.010(13) 0.043(10) 0.018(17)
C101 0.041(5) 0.066(6) 0.074(7) -0.001(5) 0.013(5) 0.017(5)
C102 0.039(5) 0.089(8) 0.061(6) -0.011(5) 0.022(4) -0.007(5)
C103 0.029(4) 0.084(8) 0.055(5) -0.010(5) 0.006(4) -0.009(4)
C201 0.054(6) 0.067(6) 0.055(5) -0.021(5) 0.019(5) 0.010(5)
C202 0.054(6) 0.073(7) 0.051(5) -0.030(5) 0.002(4) -0.003(5)
C203 0.110(10) 0.076(7) 0.039(5) 0.002(5) 0.037(6) 0.010(7)

loop_
_atom_type_symbol
_atom_type_description
_atom_type_scat_dispersion_real
_atom_type_scat_dispersion_imag
_atom_type_scat_source
C C 0.0033 0.0016 'International Tables Vol C Tables 4.2.6.8 and 6.1.1.4'
B B 0.0013 0.0007 'International Tables Vol C Tables 4.2.6.8 and 6.1.1.4'
O O 0.0106 0.0060 'International Tables Vol C Tables 4.2.6.8 and 6.1.1.4'
Si Si 0.0817 0.0704 'International Tables Vol C Tables 4.2.6.8 and 6.1.1.4'
Cl Cl 0.1484 0.1585 'International Tables Vol C Tables 4.2.6.8 and 6.1.1.4'
Tb Tb -0.1723 4.1537 'International Tables Vol C Tables 4.2.6.8 and 6.1.1.4'
H H 0.0000 0.0000 'International Tables Vol C Tables 4.2.6.8 and 6.1.1.4'

loop_
_geom_angle_atom_site_label_1
_geom_angle_atom_site_label_2
_geom_angle_atom_site_label_3
_geom_angle
_geom_angle_site_symmetry_1
_geom_angle_site_symmetry_3
O21 Tb O11 73.88(16) . .
O21 Tb Cl 105.00(12) . .
O11 Tb Cl 78.90(12) . .
O21 Tb C2 120.95(19) . 3_657
O11 Tb C2 156.52(18) . 3_657
Cl Tb C2 79.50(15) . 3_657
O21 Tb B4 131.5(2) . .
O11 Tb B4 80.3(2) . .
Cl Tb B4 109.42(17) . .
C2 Tb B4 98.4(2) 3_657 .
O21 Tb B3 98.16(19) . .
O11 Tb B3 77.95(19) . .
Cl Tb B3 140.98(17) . .
C2 Tb B3 114.5(2) 3_657 .
B4 Tb B3 35.6(2) . .
O21 Tb B3 129.0(2) . 3_657
O11 Tb B3 151.3(2) . 3_657
Cl Tb B3 106.34(16) . 3_657
C2 Tb B3 33.2(2) 3_657 3_657
B4 Tb B3 71.4(2) . 3_657
B3 Tb B3 81.3(2) . 3_657
O21 Tb B5 72.7(2) . 3_657
O11 Tb B5 145.69(19) . 3_657
Cl Tb B5 117.30(18) . 3_657
C2 Tb B5 55.2(2) 3_657 3_657
B4 Tb B5 117.3(2) . 3_657
B3 Tb B5 99.3(2) . 3_657
B3 Tb B5 57.4(2) 3_657 3_657
O21 Tb C1 88.71(19) . 3_657
O11 Tb C1 152.51(19) . 3_657
Cl Tb C1 85.51(15) . 3_657
C2 Tb C1 32.28(19) 3_657 3_657
B4 Tb C1 126.6(2) . 3_657
B3 Tb C1 126.5(2) . 3_657
B3 Tb C1 55.3(2) 3_657 3_657
B5 Tb C1 33.1(2) 3_657 3_657
O21 Tb B4 96.31(19) . 3_657
O11 Tb B4 145.2(2) . 3_657
Cl Tb B4 135.53(17) . 3_657
C2 Tb B4 56.1(2) 3_657 3_657
B4 Tb B4 82.3(2) . 3_657
B3 Tb B4 70.4(2) . 3_657
B3 Tb B4 35.1(2) 3_657 3_657
B5 Tb B4 35.0(2) 3_657 3_657
C1 Tb B4 56.0(2) 3_657 3_657
C101 Si1 C103 106.5(5) . .
C101 Si1 C102 110.5(5) . .
C103 Si1 C102 106.0(4) . .
C101 Si1 C1 113.3(4) . .
C103 Si1 C1 108.7(4) . .
C102 Si1 C1 111.4(4) . .
C201 Si2 C203 108.8(5) . .
C201 Si2 C202 104.8(5) . .
C203 Si2 C202 109.3(6) . .
C201 Si2 C2 118.2(4) . .
C203 Si2 C2 108.3(4) . .
C202 Si2 C2 107.1(4) . .
C2 C1 B5 110.3(6) . .
C2 C1 B6 64.7(4) . .
B5 C1 B6 65.5(5) . .
C2 C1 Si1 126.7(5) . .
B5 C1 Si1 121.0(5) . .
B6 C1 Si1 124.5(5) . .
C2 C1 Tb 72.8(4) . 3_657
B5 C1 Tb 73.4(4) . 3_657
B6 C1 Tb 101.9(4) . 3_657
Si1 C1 Tb 133.5(3) . 3_657
C1 C2 B3 111.5(6) . .
C1 C2 B6 63.2(5) . .
B3 C2 B6 66.2(5) . .
C1 C2 Si2 130.7(5) . .
B3 C2 Si2 115.7(5) . .
B6 C2 Si2 125.9(5) . .
C1 C2 Tb 74.9(4) . 3_657
B3 C2 Tb 74.3(4) . 3_657
B6 C2 Tb 102.4(4) . 3_657
Si2 C2 Tb 131.1(3) . 3_657
C2 B3 B4 106.6(6) . .
C2 B3 B6 61.6(4) . .
B4 B3 B6 62.5(5) . .
C2 B3 Tb 171.0(5) . .
B4 B3 Tb 71.8(4) . .
B6 B3 Tb 123.0(4) . .
C2 B3 Tb 72.5(4) . 3_657
B4 B3 Tb 74.1(4) . 3_657
B6 B3 Tb 99.6(4) . 3_657
Tb B3 Tb 98.7(2) . 3_657
B5 B4 B3 104.1(6) . .
B5 B4 B6 61.5(5) . .
B3 B4 B6 62.5(4) . .
B5 B4 Tb 168.4(5) . .
B3 B4 Tb 72.6(4) . .
B6 B4 Tb 123.6(4) . .
B5 B4 Tb 70.8(4) . 3_657
B3 B4 Tb 70.7(4) . 3_657
B6 B4 Tb 97.8(4) . 3_657
Tb B4 Tb 97.7(2) . 3_657
C1 B5 B4 107.4(6) . .
C1 B5 B6 61.4(5) . .
B4 B5 B6 63.2(5) . .
C1 B5 Tb 73.6(4) . 3_657
B4 B5 Tb 74.1(4) . 3_657
B6 B5 Tb 100.3(4) . 3_657
C1 B6 C2 52.1(4) . .
C1 B6 B5 53.0(4) . .
C2 B6 B5 91.9(5) . .
C1 B6 B3 92.4(5) . .
C2 B6 B3 52.2(4) . .
B5 B6 B3 94.4(5) . .
C1 B6 B4 95.1(5) . .
C2 B6 B4 93.9(5) . .
B5 B6 B4 55.3(4) . .
B3 B6 B4 55.1(4) . .
C15 O11 C12 108.8(5) . .
C15 O11 Tb 126.9(4) . .
C12 O11 Tb 123.1(4) . .
O11 C12 C13 105.7(6) . .
C12 C13 C14 103.9(7) . .
C15 C14 C13 102.5(7) . .
O11 C15 C14 105.9(6) . .
C25 O21 C22 109.2(5) . .
C25 O21 Tb 121.5(4) . .
C22 O21 Tb 128.1(4) . .
O21 C22 C23 103.9(6) . .
C24 C23 C22 102.2(6) . .
C25 C24 C23 104.0(6) . .
O21 C25 C24 106.0(6) . .
C32 O31 C35 110.9(13) . .
O31 C32 C33 110.5(16) . .
C34 C33 C32 104.5(15) . .
C33 C34 C35 105.5(15) . .
O31 C35 C34 104.6(14) . .

loop_
_geom_bond_atom_site_label_1
_geom_bond_atom_site_label_2
_geom_bond_distance
_geom_bond_site_symmetry_2
Tb O21 2.383(4) .
Tb O11 2.483(5) .
Tb Cl 2.5882(19) .
Tb C2 2.702(7) 3_657
Tb B4 2.715(8) .
Tb B3 2.726(8) .
Tb B3 2.727(7) 3_657
Tb B5 2.728(8) 3_657
Tb C1 2.731(7) 3_657
Tb B4 2.778(8) 3_657
Si1 C101 1.854(10) .
Si1 C103 1.872(9) .
Si1 C102 1.874(10) .
Si1 C1 1.877(7) .
Si2 C201 1.871(9) .
Si2 C203 1.873(10) .
Si2 C202 1.875(9) .
Si2 C2 1.888(7) .
C1 C2 1.511(9) .
C1 B5 1.554(10) .
C1 B6 1.708(11) .
C1 Tb 2.731(7) 3_657
C2 B3 1.552(10) .
C2 B6 1.730(10) .
C2 Tb 2.702(7) 3_657
B3 B4 1.663(10) .
B3 B6 1.798(11) .
B3 Tb 2.727(7) 3_657
B4 B5 1.657(11) .
B4 B6 1.798(11) .
B4 Tb 2.778(8) 3_657
B5 B6 1.770(11) .
B5 Tb 2.728(8) 3_657
O11 C15 1.459(8) .
O11 C12 1.467(9) .
C12 C13 1.507(11) .
C13 C14 1.517(12) .
C14 C15 1.495(11) .
O21 C25 1.456(9) .
O21 C22 1.462(8) .
C22 C23 1.514(10) .
C23 C24 1.505(12) .
C24 C25 1.495(11) .
O31 C32 1.258(19) .
O31 C35 1.45(2) .
C32 C33 1.49(2) .
C33 C34 1.417(19) .
C34 C35 1.465(18) .
